data_7022976
loop_
_publ_author_name
'Corona-S\'anchez, Ricardo'
'Toscano, Rub\'en A'
'Ortega-Alfaro, M Carmen'
'Sandoval-Ch\'avez, C\'esar'
'L\'opez-Cort\'es, Jos\'e G'

_publ_section_title
;
 2-Ferrocenyl-2-thiazoline as a building block of novel phosphine-free
 ligands.
;
_journal_issue 33
_journal_name_full 'Dalton transactions (Cambridge, England : 2003)'
_journal_page_first 11992
_journal_page_last 12004
_journal_paper_doi 10.1039/c3dt50451d
_journal_volume 42
_journal_year 2013
_chemical_formula_moiety 'C31 H28 Cl2 Fe N P Pd S, C H Cl3'
_chemical_formula_sum 'C32 H29 Cl5 Fe N P Pd S'
_chemical_formula_weight 830.09
_chemical_name_systematic
;
?
;
_space_group_IT_number 14
_symmetry_cell_setting monoclinic
_symmetry_space_group_name_Hall '-P 2yn'
_symmetry_space_group_name_H-M 'P 1 21/n 1'
_atom_sites_solution_hydrogens geom
_atom_sites_solution_primary direct
_atom_sites_solution_secondary difmap
_audit_creation_method SHELXL-97
_cell_angle_alpha 90.00
_cell_angle_beta 105.8430(10)
_cell_angle_gamma 90.00
_cell_formula_units_Z 4
_cell_length_a 12.1372(10)
_cell_length_b 14.8178(12)
_cell_length_c 19.7325(16)
_cell_measurement_reflns_used 9545
_cell_measurement_temperature 298(2)
_cell_measurement_theta_max 25.34
_cell_measurement_theta_min 2.22
_cell_volume 3414.0(5)
_computing_cell_refinement 'SMART V 5.625 (Bruker, 1999)'
_computing_data_collection 'SMART V 5.625 (Bruker, 1999)'
_computing_data_reduction 'SAINT V 6.23C (Bruker, 1999)'
_computing_molecular_graphics 'SHELXTL V 6.12 (Sheldrick, 2000)'
_computing_publication_material 'SHELXTL V 6.12 (Sheldrick, 2000)'
_computing_structure_refinement 'SHELXTL V 6.12 (Sheldrick, 2000)'
_computing_structure_solution 'SHELXTL V 6.12 (Sheldrick, 2000)'
_diffrn_ambient_temperature 298(2)
_diffrn_detector_area_resol_mean 0.661
_diffrn_measured_fraction_theta_full 0.996
_diffrn_measured_fraction_theta_max 0.996
_diffrn_measurement_device_type 'Bruker Smart Apex CCD diffractometer'
_diffrn_measurement_method \w-scans
_diffrn_radiation_monochromator graphite
_diffrn_radiation_source 'fine-focus sealed tube'
_diffrn_radiation_type MoK\a
_diffrn_radiation_wavelength 0.71073
_diffrn_reflns_av_R_equivalents 0.0311
_diffrn_reflns_av_sigmaI/netI 0.0204
_diffrn_reflns_limit_h_max 14
_diffrn_reflns_limit_h_min -14
_diffrn_reflns_limit_k_max 17
_diffrn_reflns_limit_k_min -17
_diffrn_reflns_limit_l_max 23
_diffrn_reflns_limit_l_min -23
_diffrn_reflns_number 36660
_diffrn_reflns_theta_full 25.37
_diffrn_reflns_theta_max 25.37
_diffrn_reflns_theta_min 1.74
_diffrn_standards_decay_% 0
_exptl_absorpt_coefficient_mu 1.475
_exptl_absorpt_correction_T_max 0.8630
_exptl_absorpt_correction_T_min 0.6109
_exptl_absorpt_correction_type multi-scan
_exptl_absorpt_process_details '(Sheldrick, 2008)'
_exptl_crystal_colour red
_exptl_crystal_density_diffrn 1.615
_exptl_crystal_density_method 'not measured'
_exptl_crystal_description prism
_exptl_crystal_F_000 1664
_exptl_crystal_size_max 0.422
_exptl_crystal_size_mid 0.256
_exptl_crystal_size_min 0.102
_refine_diff_density_max 0.690
_refine_diff_density_min -0.417
_refine_diff_density_rms 0.056
_refine_ls_extinction_method none
_refine_ls_goodness_of_fit_ref 1.035
_refine_ls_hydrogen_treatment noref
_refine_ls_matrix_type full
_refine_ls_number_parameters 453
_refine_ls_number_reflns 6244
_refine_ls_number_restraints 230
_refine_ls_restrained_S_all 1.093
_refine_ls_R_factor_all 0.0329
_refine_ls_R_factor_gt 0.0281
_refine_ls_shift/su_max 0.001
_refine_ls_shift/su_mean 0.000
_refine_ls_structure_factor_coef Fsqd
_refine_ls_weighting_details 'calc w=1/[\s^2^(Fo^2^)+(0.0385P)^2^+1.4243P] where P=(Fo^2^+2Fc^2^)/3'
_refine_ls_weighting_scheme calc
_refine_ls_wR_factor_gt 0.0698
_refine_ls_wR_factor_ref 0.0727
_reflns_number_gt 5534
_reflns_number_total 6244
_reflns_threshold_expression >2sigma(I)
_cod_data_source_file c3dt50451d.txt
_cod_data_source_block Compound_4-Pd(PPh3Cl)
_cod_depositor_comments
;
The following automatic conversions were performed:

'_symmetry_cell_setting' value 'Monoclinic' changed to 'monoclinic'
according to /home/saulius/struct/CIF-dictionaries/cif_core.dic
dictionary named 'cif_core.dic' version 2.4.2 from 2011-04-26.

Automatic conversion script
Id: cif_fix_values 1891 2012-01-12 08:04:46Z andrius 
;
_cod_original_sg_symbol_H-M 'P 21/n'
_cod_database_code 7022976

loop_
_symmetry_equiv_pos_as_xyz
'x, y, z'
'-x+1/2, y+1/2, -z+1/2'
'-x, -y, -z'
'x-1/2, -y-1/2, z-1/2'

loop_
_atom_site_label
_atom_site_type_symbol
_atom_site_fract_x
_atom_site_fract_y
_atom_site_fract_z
_atom_site_U_iso_or_equiv
_atom_site_adp_type
_atom_site_occupancy
_atom_site_symmetry_multiplicity
_atom_site_calc_flag
_atom_site_refinement_flags
_atom_site_disorder_assembly
_atom_site_disorder_group
Pd1 Pd 0.515156(15) 0.354255(12) 0.426459(9) 0.03779(7) Uani 1 1 d . . .
Cl1 Cl 0.42987(7) 0.39821(5) 0.31315(4) 0.0630(2) Uani 1 1 d . . .
Cl2 Cl 0.67347(6) 0.45043(5) 0.43538(4) 0.05979(19) Uani 1 1 d . . .
P1 P 0.36600(5) 0.26078(4) 0.41604(3) 0.03710(14) Uani 1 1 d . . .
C1 C 0.7012(2) 0.19254(19) 0.51230(15) 0.0492(6) Uani 1 1 d . A .
C2 C 0.7350(3) 0.1031(2) 0.5355(2) 0.0739(10) Uani 1 1 d . A .
H2 H 0.7330 0.0766 0.5807 0.089 Uiso 1 1 calc R . .
C3 C 0.7704(3) 0.0595(3) 0.4819(3) 0.0963(14) Uani 1 1 d . A .
H3 H 0.7995 -0.0024 0.4839 0.116 Uiso 1 1 calc R . .
C4 C 0.7604(3) 0.1191(3) 0.4265(2) 0.0897(13) Uani 1 1 d . A .
H4 H 0.7814 0.1063 0.3830 0.108 Uiso 1 1 calc R . .
C5 C 0.7178(3) 0.2027(3) 0.44422(16) 0.0671(9) Uani 1 1 d . A .
H5 H 0.7023 0.2570 0.4148 0.081 Uiso 1 1 calc R . .
Fe1 Fe 0.86673(4) 0.17173(3) 0.51650(3) 0.06274(13) Uani 1 1 d D . .
C6 C 0.9755(13) 0.2599(10) 0.5803(8) 0.094(4) Uani 0.57(3) 1 d PDU A 1
H6 H 0.9543 0.3114 0.6006 0.113 Uiso 0.57(3) 1 calc PR A 1
C7 C 0.9905(11) 0.1745(12) 0.6101(5) 0.089(3) Uani 0.57(3) 1 d PDU A 1
H7 H 0.9802 0.1584 0.6536 0.107 Uiso 0.57(3) 1 calc PR A 1
C8 C 1.0243(9) 0.1162(12) 0.5629(6) 0.082(3) Uani 0.57(3) 1 d PDU A 1
H8 H 1.0415 0.0552 0.5701 0.099 Uiso 0.57(3) 1 calc PR A 1
C9 C 1.0270(9) 0.1660(15) 0.5040(7) 0.092(4) Uani 0.57(3) 1 d PDU A 1
H9 H 1.0452 0.1437 0.4643 0.110 Uiso 0.57(3) 1 calc PR A 1
C10 C 0.9978(13) 0.2555(12) 0.5143(8) 0.101(4) Uani 0.57(3) 1 d PDU A 1
H10 H 0.9940 0.3031 0.4831 0.122 Uiso 0.57(3) 1 calc PR A 1
C6B C 0.9436(18) 0.2804(12) 0.5769(9) 0.096(4) Uani 0.43(3) 1 d PDU A 2
H6B H 0.9061 0.3225 0.5976 0.115 Uiso 0.43(3) 1 calc PR A 2
C7B C 0.9920(17) 0.2008(18) 0.6066(8) 0.111(6) Uani 0.43(3) 1 d PDU A 2
H7B H 0.9938 0.1803 0.6515 0.133 Uiso 0.43(3) 1 calc PR A 2
C8B C 1.0387(11) 0.155(2) 0.5579(11) 0.107(5) Uani 0.43(3) 1 d PDU A 2
H8B H 1.0765 0.0999 0.5647 0.129 Uiso 0.43(3) 1 calc PR A 2
C9B C 1.0166(16) 0.210(2) 0.4971(12) 0.113(6) Uani 0.43(3) 1 d PDU A 2
H9B H 1.0358 0.1969 0.4556 0.135 Uiso 0.43(3) 1 calc PR A 2
C10B C 0.9609(18) 0.2862(13) 0.5108(10) 0.099(4) Uani 0.43(3) 1 d PDU A 2
H10B H 0.9384 0.3344 0.4799 0.119 Uiso 0.43(3) 1 calc PR A 2
S11 S 0.70892(7) 0.25417(7) 0.64534(4) 0.0674(2) Uani 1 1 d . A .
C12 C 0.6594(2) 0.25877(17) 0.55335(12) 0.0415(6) Uani 1 1 d . . .
N13 N 0.58782(17) 0.32146(14) 0.52822(10) 0.0387(4) Uani 1 1 d . A .
C14 C 0.5683(3) 0.3833(2) 0.58227(15) 0.0556(7) Uani 1 1 d . . .
H14A H 0.4886 0.4018 0.5702 0.067 Uiso 1 1 calc R A .
H14B H 0.6155 0.4368 0.5854 0.067 Uiso 1 1 calc R . .
C15 C 0.5993(3) 0.3331(2) 0.65203(15) 0.0672(9) Uani 1 1 d . A .
H15A H 0.5332 0.3017 0.6591 0.081 Uiso 1 1 calc R . .
H15B H 0.6281 0.3745 0.6909 0.081 Uiso 1 1 calc R . .
C16 C 0.3595(2) 0.16857(17) 0.35427(13) 0.0432(6) Uani 1 1 d . . .
C17 C 0.4324(3) 0.1646(2) 0.31148(15) 0.0563(7) Uani 1 1 d . . .
H17 H 0.4860 0.2100 0.3131 0.068 Uiso 1 1 calc R . .
C18 C 0.4246(3) 0.0918(2) 0.26600(16) 0.0706(9) Uani 1 1 d . . .
H18 H 0.4743 0.0883 0.2376 0.085 Uiso 1 1 calc R . .
C19 C 0.3456(3) 0.0256(2) 0.26236(17) 0.0745(10) Uani 1 1 d . . .
H19 H 0.3407 -0.0220 0.2310 0.089 Uiso 1 1 calc R . .
C20 C 0.2731(3) 0.0287(2) 0.30469(16) 0.0638(9) Uani 1 1 d . . .
H20 H 0.2189 -0.0166 0.3020 0.077 Uiso 1 1 calc R . .
C21 C 0.2807(3) 0.09896(18) 0.35112(14) 0.0522(7) Uani 1 1 d . . .
H21 H 0.2329 0.1002 0.3808 0.063 Uiso 1 1 calc R . .
C22 C 0.2290(2) 0.31922(17) 0.39133(13) 0.0430(6) Uani 1 1 d . . .
C23 C 0.1339(2) 0.2884(2) 0.34096(15) 0.0551(7) Uani 1 1 d . . .
H23 H 0.1389 0.2366 0.3154 0.066 Uiso 1 1 calc R . .
C24 C 0.0310(3) 0.3345(2) 0.32835(19) 0.0712(9) Uani 1 1 d . . .
H24 H -0.0328 0.3132 0.2944 0.085 Uiso 1 1 calc R . .
C25 C 0.0224(3) 0.4111(3) 0.3655(2) 0.0725(9) Uani 1 1 d . . .
H25 H -0.0472 0.4411 0.3573 0.087 Uiso 1 1 calc R . .
C26 C 0.1168(3) 0.4431(2) 0.41449(18) 0.0652(8) Uani 1 1 d . . .
H26 H 0.1114 0.4954 0.4395 0.078 Uiso 1 1 calc R . .
C27 C 0.2199(2) 0.39841(18) 0.42711(15) 0.0533(7) Uani 1 1 d . . .
H27 H 0.2839 0.4214 0.4599 0.064 Uiso 1 1 calc R . .
C28 C 0.3700(2) 0.20140(16) 0.49770(12) 0.0389(5) Uani 1 1 d . . .
C29 C 0.3115(2) 0.2310(2) 0.54499(14) 0.0525(7) Uani 1 1 d . . .
H29 H 0.2628 0.2805 0.5341 0.063 Uiso 1 1 calc R . .
C30 C 0.3259(3) 0.1864(2) 0.60844(16) 0.0626(8) Uani 1 1 d . . .
H30A H 0.2855 0.2058 0.6396 0.075 Uiso 1 1 calc R . .
C31 C 0.3978(3) 0.1151(2) 0.62589(15) 0.0596(8) Uani 1 1 d . . .
H31 H 0.4076 0.0867 0.6691 0.072 Uiso 1 1 calc R . .
C32 C 0.4565(2) 0.0846(2) 0.57970(15) 0.0526(7) Uani 1 1 d . . .
H32 H 0.5056 0.0354 0.5915 0.063 Uiso 1 1 calc R . .
C33 C 0.4421(2) 0.12748(18) 0.51585(14) 0.0451(6) Uani 1 1 d . . .
H33 H 0.4814 0.1066 0.4845 0.054 Uiso 1 1 calc R . .
C34 C 0.6602(3) 0.5311(2) 0.27544(17) 0.0900(12) Uani 1 1 d D . .
H34 H 0.6253 0.5139 0.3129 0.108 Uiso 1 1 calc R B 1
Cl3 Cl 0.7073(6) 0.4320(5) 0.2445(4) 0.129(2) Uani 0.620(17) 1 d PDU C 1
Cl4 Cl 0.5566(6) 0.5912(7) 0.2122(3) 0.156(3) Uani 0.620(17) 1 d PDU C 1
Cl5 Cl 0.7801(3) 0.5994(3) 0.3145(3) 0.1279(15) Uani 0.620(17) 1 d PDU C 1
Cl3B Cl 0.7300(8) 0.4534(5) 0.2333(4) 0.0870(18) Uani 0.380(17) 1 d PDU C 2
Cl4B Cl 0.5417(9) 0.5620(12) 0.2028(6) 0.177(5) Uani 0.380(17) 1 d PDU C 2
Cl5B Cl 0.7519(12) 0.6247(8) 0.3005(7) 0.185(4) Uani 0.380(17) 1 d PDU C 2

loop_
_atom_site_aniso_label
_atom_site_aniso_U_11
_atom_site_aniso_U_22
_atom_site_aniso_U_33
_atom_site_aniso_U_23
_atom_site_aniso_U_13
_atom_site_aniso_U_12
Pd1 0.03828(12) 0.03529(11) 0.03561(11) 0.00275(7) 0.00297(8) -0.00044(8)
Cl1 0.0648(5) 0.0669(5) 0.0470(4) 0.0207(3) -0.0022(3) -0.0019(4)
Cl2 0.0572(4) 0.0574(4) 0.0610(4) 0.0024(3) 0.0096(3) -0.0173(3)
P1 0.0373(3) 0.0358(3) 0.0337(3) -0.0001(2) 0.0020(2) -0.0004(3)
C1 0.0363(13) 0.0488(15) 0.0580(17) -0.0043(13) 0.0051(12) 0.0044(12)
C2 0.0585(19) 0.0539(19) 0.116(3) 0.0115(19) 0.034(2) 0.0080(15)
C3 0.071(2) 0.065(2) 0.159(4) -0.022(3) 0.043(3) 0.010(2)
C4 0.066(2) 0.111(3) 0.091(3) -0.040(3) 0.019(2) 0.019(2)
C5 0.0556(18) 0.089(2) 0.0529(17) -0.0083(16) 0.0083(14) 0.0216(17)
Fe1 0.0403(2) 0.0756(3) 0.0716(3) 0.0112(2) 0.0140(2) 0.0071(2)
C6 0.035(7) 0.105(7) 0.126(7) -0.022(6) -0.005(5) -0.013(6)
C7 0.038(5) 0.140(8) 0.077(5) 0.010(5) -0.006(4) 0.009(5)
C8 0.036(4) 0.104(7) 0.101(6) 0.018(5) 0.010(4) 0.010(4)
C9 0.044(4) 0.136(10) 0.098(6) 0.015(6) 0.023(5) 0.004(5)
C10 0.048(8) 0.116(9) 0.132(7) 0.038(7) 0.011(7) -0.009(7)
C6B 0.034(8) 0.124(9) 0.126(8) 0.004(7) 0.016(6) -0.021(6)
C7B 0.068(10) 0.149(14) 0.111(9) 0.026(8) 0.015(8) -0.003(10)
C8B 0.036(5) 0.141(12) 0.142(10) 0.034(10) 0.018(7) 0.011(7)
C9B 0.063(9) 0.146(16) 0.147(10) 0.028(11) 0.059(8) -0.007(11)
C10B 0.041(8) 0.124(9) 0.131(8) 0.033(8) 0.021(6) -0.014(6)
S11 0.0645(5) 0.0875(6) 0.0392(4) 0.0065(4) -0.0043(3) 0.0019(4)
C12 0.0363(13) 0.0487(14) 0.0349(12) 0.0019(11) 0.0019(10) -0.0036(11)
N13 0.0386(11) 0.0404(11) 0.0345(10) -0.0045(9) 0.0053(9) -0.0026(9)
C14 0.0627(18) 0.0545(16) 0.0480(16) -0.0164(13) 0.0125(14) -0.0015(14)
C15 0.069(2) 0.089(2) 0.0410(16) -0.0150(15) 0.0102(14) -0.0095(18)
C16 0.0491(15) 0.0404(13) 0.0335(12) -0.0016(10) 0.0002(11) 0.0036(11)
C17 0.0636(19) 0.0572(17) 0.0460(15) -0.0009(13) 0.0112(14) 0.0093(14)
C18 0.088(2) 0.075(2) 0.0488(17) -0.0068(16) 0.0192(17) 0.021(2)
C19 0.102(3) 0.057(2) 0.0485(18) -0.0147(15) -0.0071(18) 0.0171(19)
C20 0.080(2) 0.0461(16) 0.0489(17) -0.0074(13) -0.0096(16) -0.0011(15)
C21 0.0598(17) 0.0473(15) 0.0409(14) -0.0030(12) -0.0006(12) -0.0044(13)
C22 0.0412(13) 0.0419(13) 0.0409(13) 0.0063(11) 0.0027(11) 0.0001(11)
C23 0.0474(16) 0.0581(17) 0.0497(16) 0.0005(13) -0.0036(12) 0.0007(13)
C24 0.0453(17) 0.081(2) 0.072(2) 0.0077(18) -0.0101(15) 0.0019(16)
C25 0.0507(18) 0.078(2) 0.083(2) 0.020(2) 0.0098(17) 0.0200(17)
C26 0.065(2) 0.0536(18) 0.075(2) 0.0057(16) 0.0152(17) 0.0160(15)
C27 0.0498(16) 0.0444(15) 0.0589(17) 0.0001(13) 0.0034(13) 0.0040(12)
C28 0.0360(12) 0.0395(13) 0.0372(12) -0.0006(10) 0.0033(10) -0.0063(10)
C29 0.0532(16) 0.0559(17) 0.0482(15) 0.0008(13) 0.0139(13) 0.0062(13)
C30 0.068(2) 0.075(2) 0.0499(17) 0.0037(15) 0.0254(15) 0.0020(17)
C31 0.0654(19) 0.0657(19) 0.0449(16) 0.0134(14) 0.0102(14) -0.0044(16)
C32 0.0529(16) 0.0480(15) 0.0516(16) 0.0106(13) 0.0055(13) 0.0023(13)
C33 0.0424(14) 0.0463(14) 0.0446(14) 0.0027(11) 0.0083(11) 0.0019(11)
C34 0.098(3) 0.104(3) 0.081(3) 0.020(2) 0.046(2) 0.035(2)
Cl3 0.078(2) 0.186(4) 0.124(3) -0.067(3) 0.0309(18) 0.005(2)
Cl4 0.126(3) 0.221(5) 0.144(3) 0.104(3) 0.074(2) 0.107(4)
Cl5 0.116(3) 0.0771(19) 0.204(3) 0.013(2) 0.0651(19) 0.0100(14)
Cl3B 0.068(3) 0.101(3) 0.093(3) -0.018(2) 0.025(2) 0.023(2)
Cl4B 0.113(4) 0.245(10) 0.190(7) 0.143(7) 0.069(4) 0.048(5)
Cl5B 0.296(10) 0.072(4) 0.186(7) -0.025(4) 0.063(6) 0.005(5)

loop_
_atom_type_symbol
_atom_type_description
_atom_type_scat_dispersion_real
_atom_type_scat_dispersion_imag
_atom_type_scat_source
C C 0.0033 0.0016 'International Tables Vol C Tables 4.2.6.8 and 6.1.1.4'
H H 0.0000 0.0000 'International Tables Vol C Tables 4.2.6.8 and 6.1.1.4'
N N 0.0061 0.0033 'International Tables Vol C Tables 4.2.6.8 and 6.1.1.4'
P P 0.1023 0.0942 'International Tables Vol C Tables 4.2.6.8 and 6.1.1.4'
S S 0.1246 0.1234 'International Tables Vol C Tables 4.2.6.8 and 6.1.1.4'
Cl Cl 0.1484 0.1585 'International Tables Vol C Tables 4.2.6.8 and 6.1.1.4'
Fe Fe 0.3463 0.8444 'International Tables Vol C Tables 4.2.6.8 and 6.1.1.4'
Pd Pd -0.9988 1.0072 'International Tables Vol C Tables 4.2.6.8 and 6.1.1.4'

loop_
_geom_angle_atom_site_label_1
_geom_angle_atom_site_label_2
_geom_angle_atom_site_label_3
_geom_angle
N13 Pd1 P1 93.72(6)
N13 Pd1 Cl1 177.07(6)
P1 Pd1 Cl1 87.00(3)
N13 Pd1 Cl2 86.88(6)
P1 Pd1 Cl2 178.60(3)
Cl1 Pd1 Cl2 92.46(3)
C16 P1 C22 107.97(12)
C16 P1 C28 102.44(11)
C22 P1 C28 105.54(12)
C16 P1 Pd1 114.31(9)
C22 P1 Pd1 112.72(9)
C28 P1 Pd1 112.99(8)
C5 C1 C2 107.5(3)
C5 C1 C12 128.2(3)
C2 C1 C12 124.3(3)
C5 C1 Fe1 69.95(17)
C2 C1 Fe1 69.39(17)
C12 C1 Fe1 125.35(19)
C3 C2 C1 107.8(4)
C3 C2 Fe1 70.7(2)
C1 C2 Fe1 69.14(17)
C4 C3 C2 108.9(3)
C4 C3 Fe1 70.3(2)
C2 C3 Fe1 68.8(2)
C3 C4 C5 108.8(4)
C3 C4 Fe1 70.1(3)
C5 C4 Fe1 68.9(2)
C1 C5 C4 107.1(3)
C1 C5 Fe1 68.88(16)
C4 C5 Fe1 70.2(2)
C1 Fe1 C2 41.46(12)
C1 Fe1 C5 41.18(12)
C2 Fe1 C5 69.19(16)
C1 Fe1 C10 133.3(6)
C2 Fe1 C10 168.6(6)
C5 Fe1 C10 113.6(5)
C1 Fe1 C9 169.0(5)
C2 Fe1 C9 146.9(6)
C5 Fe1 C9 128.7(4)
C10 Fe1 C9 40.4(3)
C1 Fe1 C6 113.6(5)
C2 Fe1 C6 128.6(5)
C5 Fe1 C6 126.5(5)
C10 Fe1 C6 40.4(4)
C9 Fe1 C6 67.6(4)
C1 Fe1 C8B 159.5(6)
C2 Fe1 C8B 130.0(8)
C5 Fe1 C8B 158.3(7)
C10 Fe1 C8B 50.1(6)
C1 Fe1 C9B 151.9(9)
C2 Fe1 C9B 165.7(9)
C5 Fe1 C9B 118.4(8)
C8B Fe1 C9B 40.6(4)
C1 Fe1 C7 121.0(4)
C2 Fe1 C7 105.5(5)
C5 Fe1 C7 158.2(4)
C10 Fe1 C7 67.6(5)
C9 Fe1 C7 67.5(5)
C6 Fe1 C7 39.9(4)
C1 Fe1 C3 68.67(13)
C2 Fe1 C3 40.48(16)
C5 Fe1 C3 68.26(18)
C10 Fe1 C3 150.8(6)
C9 Fe1 C3 114.0(6)
C6 Fe1 C3 161.4(5)
C8B Fe1 C3 117.8(9)
C9B Fe1 C3 128.5(7)
C7 Fe1 C3 122.2(5)
C1 Fe1 C4 68.64(13)
C2 Fe1 C4 67.90(19)
C5 Fe1 C4 40.92(15)
C10 Fe1 C4 121.9(5)
C9 Fe1 C4 106.1(4)
C6 Fe1 C4 159.0(5)
C8B Fe1 C4 129.6(7)
C9B Fe1 C4 109.1(6)
C7 Fe1 C4 158.3(5)
C3 Fe1 C4 39.62(18)
C1 Fe1 C7B 120.0(7)
C2 Fe1 C7B 112.6(7)
C5 Fe1 C7B 150.8(7)
C8B Fe1 C7B 40.5(5)
C9B Fe1 C7B 67.4(7)
C3 Fe1 C7B 133.2(8)
C4 Fe1 C7B 168.3(7)
C7 C6 C10 108.4(8)
C7 C6 Fe1 70.4(6)
C10 C6 Fe1 69.7(5)
C6 C7 C8 107.8(9)
C6 C7 Fe1 69.8(5)
C8 C7 Fe1 70.4(5)
C9 C8 C7 107.9(9)
C9 C8 Fe1 69.2(5)
C7 C8 Fe1 69.3(5)
C8 C9 C10 108.5(9)
C8 C9 Fe1 71.1(5)
C10 C9 Fe1 69.7(6)
C6 C10 C9 107.4(9)
C6 C10 Fe1 70.0(5)
C9 C10 Fe1 69.8(6)
C7B C6B C10B 107.4(11)
C7B C6B Fe1 69.6(7)
C10B C6B Fe1 70.4(7)
C6B C7B C8B 108.9(11)
C6B C7B Fe1 71.3(8)
C8B C7B Fe1 69.4(7)
C9B C8B C7B 106.6(12)
C9B C8B Fe1 69.7(7)
C7B C8B Fe1 70.1(8)
C10B C9B C8B 107.0(11)
C10B C9B Fe1 71.4(7)
C8B C9B Fe1 69.7(7)
C6B C10B C9B 110.0(11)
C6B C10B Fe1 70.6(6)
C9B C10B Fe1 69.3(7)
C12 S11 C15 89.98(13)
N13 C12 C1 125.5(2)
N13 C12 S11 115.82(19)
C1 C12 S11 118.67(19)
C12 N13 C14 113.5(2)
C12 N13 Pd1 128.87(17)
C14 N13 Pd1 117.20(17)
N13 C14 C15 107.6(2)
C14 C15 S11 104.9(2)
C17 C16 C21 119.1(3)
C17 C16 P1 121.6(2)
C21 C16 P1 119.3(2)
C16 C17 C18 119.0(3)
C19 C18 C17 121.1(3)
C18 C19 C20 120.3(3)
C19 C20 C21 119.7(3)
C20 C21 C16 120.7(3)
C23 C22 C27 118.6(3)
C23 C22 P1 124.0(2)
C27 C22 P1 117.37(19)
C22 C23 C24 120.2(3)
C25 C24 C23 120.6(3)
C26 C25 C24 119.7(3)
C25 C26 C27 120.3(3)
C26 C27 C22 120.6(3)
C33 C28 C29 118.6(2)
C33 C28 P1 118.11(19)
C29 C28 P1 123.1(2)
C30 C29 C28 119.7(3)
C31 C30 C29 121.1(3)
C30 C31 C32 120.1(3)
C31 C32 C33 119.6(3)
C32 C33 C28 120.9(3)
Cl3 C34 Cl4 114.7(5)
Cl5B C34 Cl3B 107.3(4)
Cl3 C34 Cl5 108.9(3)
Cl4 C34 Cl5 111.4(4)
Cl5B C34 Cl4B 109.4(6)
Cl3B C34 Cl4B 100.0(5)

loop_
_geom_bond_atom_site_label_1
_geom_bond_atom_site_label_2
_geom_bond_distance
Pd1 N13 2.020(2)
Pd1 P1 2.2439(7)
Pd1 Cl1 2.2871(7)
Pd1 Cl2 2.3600(7)
P1 C16 1.818(3)
P1 C22 1.819(3)
P1 C28 1.825(2)
C1 C5 1.420(4)
C1 C2 1.425(4)
C1 C12 1.449(4)
C1 Fe1 2.012(3)
C2 C3 1.403(6)
C2 Fe1 2.015(3)
C3 C4 1.384(6)
C3 Fe1 2.040(4)
C4 C5 1.422(5)
C4 Fe1 2.043(4)
C5 Fe1 2.026(3)
Fe1 C10 2.028(10)
Fe1 C9 2.029(9)
Fe1 C6 2.032(9)
Fe1 C8B 2.038(12)
Fe1 C9B 2.038(13)
Fe1 C7 2.039(8)
Fe1 C7B 2.046(14)
C6 C7 1.388(12)
C6 C10 1.401(13)
C7 C8 1.410(11)
C8 C9 1.384(11)
C9 C10 1.402(12)
C6B C7B 1.376(14)
C6B C10B 1.380(14)
C7B C8B 1.413(14)
C8B C9B 1.413(14)
C9B C10B 1.382(14)
S11 C12 1.751(2)
S11 C15 1.803(4)
C12 N13 1.276(3)
N13 C14 1.474(3)
C14 C15 1.519(4)
C16 C17 1.382(4)
C16 C21 1.396(4)
C17 C18 1.390(4)
C18 C19 1.361(5)
C19 C20 1.369(5)
C20 C21 1.373(4)
C22 C23 1.379(4)
C22 C27 1.389(4)
C23 C24 1.385(4)
C24 C25 1.370(5)
C25 C26 1.367(5)
C26 C27 1.377(4)
C28 C33 1.387(4)
C28 C29 1.389(4)
C29 C30 1.384(4)
C30 C31 1.354(5)
C31 C32 1.378(4)
C32 C33 1.379(4)
C34 Cl3 1.745(4)
C34 Cl4 1.752(4)
C34 Cl5B 1.763(5)
C34 Cl3B 1.767(4)
C34 Cl5 1.767(4)
C34 Cl4B 1.791(5)
